data_2013171
loop_
_publ_author_name
'Wagner, Pawe\/l'
'Niemczyk-Baltro, Sabina'
'Kubicki, Maciej'

_publ_section_title
;
 <i>N</i>-Benzoylthiourea
;
_journal_issue 2
_journal_name_full 'Acta Crystallographica Section C'
_journal_page_first o83
_journal_page_last o84
_journal_paper_doi 10.1107/S0108270103001161
_journal_volume 59
_journal_year 2003
_chemical_formula_moiety 'C8 H8 N2 O S'
_chemical_formula_sum 'C8 H8 N2 O S'
_chemical_formula_weight 180.22
_chemical_name_common N-phenylcarbonylthiourea
_chemical_name_systematic
;
1-benzoylthiourea
;
_space_group_IT_number 2
_symmetry_cell_setting triclinic
_symmetry_space_group_name_Hall '-P 1'
_symmetry_space_group_name_H-M 'P -1'
_atom_sites_solution_hydrogens geom
_atom_sites_solution_primary direct
_atom_sites_solution_secondary difmap
_audit_creation_method SHELXL97
_cell_angle_alpha 73.91(3)
_cell_angle_beta 88.14(3)
_cell_angle_gamma 70.80(3)
_cell_formula_units_Z 4
_cell_length_a 8.2300(16)
_cell_length_b 9.3410(18)
_cell_length_c 12.594(3)
_cell_measurement_reflns_used 25
_cell_measurement_temperature 293(2)
_cell_measurement_theta_max 26
_cell_measurement_theta_min 5
_cell_volume 876.7(4)
_computing_cell_refinement 'KM-4 software'
_computing_data_collection 'KM-4 software (Kuma Diffraction, 1992)'
_computing_data_reduction 'KM-4 software'
_computing_molecular_graphics 'Stereochemical Workstation Operation Manual (Siemens, 1989)'
_computing_structure_refinement 'SHELXL97 (Sheldrick, 1997)'
_computing_structure_solution 'SHELXS97 (Sheldrick, 1990)'
_diffrn_ambient_temperature 293(2)
_diffrn_measured_fraction_theta_full 0.991
_diffrn_measured_fraction_theta_max 0.991
_diffrn_measurement_device_type 'Kuma KM-4 four-circle'
_diffrn_measurement_method \w/2\q
_diffrn_radiation_monochromator graphite
_diffrn_radiation_source 'fine-focus sealed tube'
_diffrn_radiation_type MoK\a
_diffrn_radiation_wavelength 0.71073
_diffrn_reflns_av_R_equivalents 0.025
_diffrn_reflns_av_sigmaI/netI 0.058
_diffrn_reflns_limit_h_max 9
_diffrn_reflns_limit_h_min -9
_diffrn_reflns_limit_k_max 10
_diffrn_reflns_limit_k_min 0
_diffrn_reflns_limit_l_max 14
_diffrn_reflns_limit_l_min -14
_diffrn_reflns_number 3276
_diffrn_reflns_theta_full 25.05
_diffrn_reflns_theta_max 25.05
_diffrn_reflns_theta_min 2.52
_diffrn_standards_decay_% 3
_diffrn_standards_interval_count 100
_diffrn_standards_number 3
_exptl_absorpt_coefficient_mu 0.320
_exptl_absorpt_correction_type none
_exptl_crystal_colour colourless
_exptl_crystal_density_diffrn 1.365
_exptl_crystal_density_meas ?
_exptl_crystal_description plate
_exptl_crystal_F_000 376
_exptl_crystal_size_max 0.30
_exptl_crystal_size_mid 0.15
_exptl_crystal_size_min 0.10
_refine_diff_density_max 0.15
_refine_diff_density_min -0.21
_refine_ls_extinction_coef 0.024(2)
_refine_ls_extinction_expression Fc^*^=kFc[1+0.001xFc^2^\l^3^/sin(2\q)]^-1/4^
_refine_ls_extinction_method 'SHELXL97 (Sheldrick, 1997)'
_refine_ls_goodness_of_fit_ref 0.999
_refine_ls_hydrogen_treatment refall
_refine_ls_matrix_type full
_refine_ls_number_parameters 282
_refine_ls_number_reflns 3067
_refine_ls_number_restraints 0
_refine_ls_restrained_S_all 0.999
_refine_ls_R_factor_all 0.089
_refine_ls_R_factor_gt 0.034
_refine_ls_shift/su_max 0.009
_refine_ls_shift/su_mean 0.001
_refine_ls_structure_factor_coef Fsqd
_refine_ls_weighting_details 'calc w = 1/[\s^2^(Fo^2^)+(0.01P)^2^+0.30P] where P=(Fo^2^+2Fc^2^)/3'
_refine_ls_weighting_scheme calc
_refine_ls_wR_factor_gt 0.066
_refine_ls_wR_factor_ref 0.071
_reflns_number_gt 1929
_reflns_number_total 3067
_reflns_threshold_expression I>2\s(I)
_cod_data_source_file gg1152.cif
_cod_data_source_block I
_cod_depositor_comments
;
The following automatic conversions were performed:

'_exptl_crystal_density_meas' value 'not measured' was changed to '?'
- the value is perceived as not measured.

Automatic conversion script
Id: cif_fix_values 3008 2015-01-20 13:52:24Z robertas 
;
_cod_original_sg_symbol_Hall -p-1
_cod_original_sg_symbol_H-M P-1
_cod_database_code 2013171
_cod_database_fobs_code 2013171

loop_
_symmetry_equiv_pos_as_xyz
'x, y, z'
'-x, -y, -z'

loop_
_atom_site_label
_atom_site_fract_x
_atom_site_fract_y
_atom_site_fract_z
_atom_site_U_iso_or_equiv
_atom_site_adp_type
_atom_site_calc_flag
_atom_site_refinement_flags
_atom_site_occupancy
_atom_site_disorder_assembly
_atom_site_disorder_group
_atom_site_type_symbol
C1A 0.7198(3) 0.8666(3) 0.79040(16) 0.0461(5) Uani d . 1 . . C
C2A 0.7341(4) 0.9887(3) 0.8263(2) 0.0648(7) Uani d . 1 . . C
H2A 0.643(4) 1.084(3) 0.814(2) 0.096(10) Uiso d . 1 . . H
C3A 0.8884(4) 0.9755(4) 0.8743(2) 0.0774(8) Uani d . 1 . . C
H3A 0.901(3) 1.057(3) 0.895(2) 0.083(9) Uiso d . 1 . . H
C4A 1.0266(4) 0.8403(4) 0.8887(2) 0.0782(9) Uani d . 1 . . C
H4A 1.130(4) 0.834(3) 0.928(2) 0.094(9) Uiso d . 1 . . H
C5A 1.0118(4) 0.7171(4) 0.8566(2) 0.0792(9) Uani d . 1 . . C
H5A 1.100(3) 0.623(3) 0.8720(19) 0.076(8) Uiso d . 1 . . H
C6A 0.8586(3) 0.7293(3) 0.80687(19) 0.0614(7) Uani d . 1 . . C
H6A 0.847(3) 0.649(3) 0.7871(18) 0.065(8) Uiso d . 1 . . H
C11A 0.5498(3) 0.8855(3) 0.74004(17) 0.0484(5) Uani d . 1 . . C
O11A 0.4140(2) 0.9440(2) 0.77829(13) 0.0666(5) Uani d . 1 . . O
N11A 0.5567(2) 0.8304(2) 0.64877(15) 0.0463(5) Uani d . 1 . . N
H11A 0.646(3) 0.813(2) 0.6214(16) 0.038(6) Uiso d . 1 . . H
C12A 0.4222(3) 0.8226(2) 0.59098(16) 0.0456(5) Uani d . 1 . . C
S12A 0.46386(8) 0.75591(9) 0.47884(5) 0.0619(2) Uani d . 1 . . S
S12B 0.95337(7) 0.73710(9) 0.54810(5) 0.0612(2) Uani d . 1 . . S
N12A 0.2691(3) 0.8617(3) 0.62850(19) 0.0597(6) Uani d . 1 . . N
H121 0.258(3) 0.894(3) 0.6792(18) 0.053(8) Uiso d . 1 . . H
H122 0.180(4) 0.843(3) 0.598(2) 0.087(9) Uiso d . 1 . . H
C1B 0.7081(3) 0.6561(3) 0.21436(17) 0.0461(5) Uani d . 1 . . C
C2B 0.6660(3) 0.7133(3) 0.10126(19) 0.0634(7) Uani d . 1 . . C
H2B 0.730(3) 0.772(3) 0.0563(19) 0.077(8) Uiso d . 1 . . H
C3B 0.5285(4) 0.6890(4) 0.0574(2) 0.0719(8) Uani d . 1 . . C
H3B 0.498(3) 0.732(3) -0.016(2) 0.077(8) Uiso d . 1 . . H
C4B 0.4341(3) 0.6103(3) 0.1238(2) 0.0654(7) Uani d . 1 . . C
H4B 0.339(3) 0.595(3) 0.094(2) 0.083(8) Uiso d . 1 . . H
C5B 0.4767(3) 0.5513(3) 0.2361(2) 0.0558(6) Uani d . 1 . . C
H5B 0.417(3) 0.496(3) 0.2832(18) 0.064(7) Uiso d . 1 . . H
C6B 0.6134(3) 0.5743(3) 0.28104(19) 0.0483(6) Uani d . 1 . . C
H6B 0.639(3) 0.534(2) 0.3554(17) 0.054(6) Uiso d . 1 . . H
C11B 0.8600(3) 0.6803(3) 0.25664(18) 0.0521(6) Uani d . 1 . . C
O11B 0.9836(2) 0.6829(3) 0.20079(13) 0.0811(6) Uani d . 1 . . O
N11B 0.8552(2) 0.7006(2) 0.36139(14) 0.0473(5) Uani d . 1 . . N
H11B 0.760(2) 0.700(2) 0.3895(15) 0.036(5) Uiso d . 1 . . H
C12B 0.9821(3) 0.7191(3) 0.41926(17) 0.0504(6) Uani d . 1 . . C
N12B 1.1223(3) 0.7217(4) 0.3704(2) 0.0963(10) Uani d . 1 . . N
H123 1.205(3) 0.723(3) 0.405(2) 0.082(9) Uiso d . 1 . . H
H124 1.127(4) 0.706(3) 0.308(2) 0.095(10) Uiso d . 1 . . H

loop_
_atom_site_aniso_label
_atom_site_aniso_U_11
_atom_site_aniso_U_22
_atom_site_aniso_U_33
_atom_site_aniso_U_12
_atom_site_aniso_U_13
_atom_site_aniso_U_23
C1A 0.0489(13) 0.0522(14) 0.0391(11) -0.0170(11) 0.0017(9) -0.0158(10)
C2A 0.0671(18) 0.0581(17) 0.0679(16) -0.0155(15) -0.0178(13) -0.0198(14)
C3A 0.087(2) 0.078(2) 0.0769(19) -0.0354(19) -0.0205(15) -0.0250(16)
C4A 0.0593(18) 0.116(3) 0.0621(17) -0.0257(19) -0.0109(13) -0.0328(17)
C5A 0.0577(18) 0.100(2) 0.0688(18) 0.0055(17) -0.0132(14) -0.0423(18)
C6A 0.0634(16) 0.0638(18) 0.0548(15) -0.0070(14) -0.0070(12) -0.0291(13)
C11A 0.0514(14) 0.0481(14) 0.0472(13) -0.0170(11) 0.0008(10) -0.0149(11)
O11A 0.0513(10) 0.0865(13) 0.0694(11) -0.0167(9) 0.0060(8) -0.0414(10)
N11A 0.0410(11) 0.0580(13) 0.0478(11) -0.0210(10) 0.0038(9) -0.0221(9)
C12A 0.0438(13) 0.0469(14) 0.0456(12) -0.0186(11) -0.0003(10) -0.0079(10)
S12A 0.0506(4) 0.1030(6) 0.0498(4) -0.0390(4) 0.0057(3) -0.0332(4)
S12B 0.0452(4) 0.0976(5) 0.0504(4) -0.0282(3) 0.0009(3) -0.0307(3)
N12A 0.0433(13) 0.0795(16) 0.0637(14) -0.0184(11) 0.0015(11) -0.0341(13)
C1B 0.0442(12) 0.0514(14) 0.0446(12) -0.0129(11) 0.0013(10) -0.0201(11)
C2B 0.0644(16) 0.089(2) 0.0448(13) -0.0339(15) 0.0059(12) -0.0214(13)
C3B 0.0717(18) 0.105(2) 0.0434(15) -0.0340(17) -0.0079(13) -0.0211(15)
C4B 0.0605(17) 0.0751(19) 0.0693(18) -0.0247(15) -0.0120(14) -0.0295(15)
C5B 0.0579(15) 0.0496(15) 0.0632(16) -0.0222(13) -0.0021(12) -0.0152(13)
C6B 0.0515(14) 0.0466(14) 0.0465(13) -0.0136(11) -0.0032(11) -0.0152(11)
C11B 0.0475(13) 0.0654(16) 0.0487(13) -0.0207(12) 0.0034(11) -0.0219(12)
O11B 0.0612(11) 0.1485(18) 0.0625(11) -0.0562(12) 0.0212(9) -0.0515(11)
N11B 0.0353(10) 0.0659(13) 0.0459(11) -0.0186(9) 0.0042(8) -0.0220(9)
C12B 0.0386(13) 0.0667(16) 0.0487(13) -0.0191(11) 0.0004(10) -0.0187(12)
N12B 0.0617(16) 0.200(3) 0.0664(16) -0.0758(18) 0.0179(13) -0.0619(19)

loop_
_atom_type_symbol
_atom_type_description
_atom_type_scat_dispersion_real
_atom_type_scat_dispersion_imag
_atom_type_scat_source
C C 0.0033 0.0016 'International Tables Vol C Tables 4.2.6.8 and 6.1.1.4'
H H 0.0000 0.0000 'International Tables Vol C Tables 4.2.6.8 and 6.1.1.4'
N N 0.0061 0.0033 'International Tables Vol C Tables 4.2.6.8 and 6.1.1.4'
O O 0.0106 0.0060 'International Tables Vol C Tables 4.2.6.8 and 6.1.1.4'
S S 0.1246 0.1234 'International Tables Vol C Tables 4.2.6.8 and 6.1.1.4'

loop_
_geom_angle_atom_site_label_1
_geom_angle_atom_site_label_2
_geom_angle_atom_site_label_3
_geom_angle
_geom_angle_publ_flag
S12A C12A N11A 118.70(17) y
S12A C12A N12A 122.97(18) y
N11A C12A N12A 118.3(2) y
C11A N11A C12A 128.0(2) y
S12B C12B N11B 120.50(16) y
S12B C12B N12B 122.19(18) y
N11B C12B N12B 117.3(2) y
C11B N11B C12B 127.72(19) y
C6A C1A C2A 119.5(2) ?
C6A C1A C11A 122.3(2) ?
C2A C1A C11A 118.2(2) ?
C3A C2A C1A 120.0(3) ?
C3A C2A H2A 118.8(17) ?
C1A C2A H2A 121.0(17) ?
C4A C3A C2A 120.3(3) ?
C4A C3A H3A 118.9(17) ?
C2A C3A H3A 120.8(17) ?
C3A C4A C5A 120.0(3) ?
C3A C4A H4A 116.8(16) ?
C5A C4A H4A 123.0(16) ?
C4A C5A C6A 120.4(3) ?
C4A C5A H5A 120.7(16) ?
C6A C5A H5A 118.7(16) ?
C1A C6A C5A 119.7(3) ?
C1A C6A H6A 119.1(15) ?
C5A C6A H6A 121.2(15) ?
O11A C11A N11A 122.4(2) ?
O11A C11A C1A 122.10(19) ?
N11A C11A C1A 115.54(19) ?
C11A N11A H11A 115.4(15) ?
C12A N11A H11A 116.0(15) ?
C12A N12A H121 118.0(17) ?
C12A N12A H122 120.2(16) ?
H121 N12A H122 122(2) ?
C6B C1B C2B 119.2(2) ?
C6B C1B C11B 123.09(19) ?
C2B C1B C11B 117.6(2) ?
C3B C2B C1B 119.8(3) ?
C3B C2B H2B 121.7(15) ?
C1B C2B H2B 118.5(15) ?
C4B C3B C2B 120.7(2) ?
C4B C3B H3B 119.9(16) ?
C2B C3B H3B 119.3(16) ?
C3B C4B C5B 119.8(2) ?
C3B C4B H4B 120.5(15) ?
C5B C4B H4B 119.7(15) ?
C6B C5B C4B 120.1(3) ?
C6B C5B H5B 117.9(14) ?
C4B C5B H5B 122.0(14) ?
C1B C6B C5B 120.4(2) ?
C1B C6B H6B 121.1(13) ?
C5B C6B H6B 118.6(13) ?
O11B C11B N11B 121.6(2) ?
O11B C11B C1B 121.20(19) ?
N11B C11B C1B 117.18(19) ?
C12B N11B H11B 120.7(13) ?
C11B N11B H11B 111.5(13) ?
C12B N12B H123 119.5(18) ?
C12B N12B H124 115(2) ?
H123 N12B H124 124(3) ?

loop_
_geom_bond_atom_site_label_1
_geom_bond_atom_site_label_2
_geom_bond_site_symmetry_2
_geom_bond_distance
_geom_bond_publ_flag
S12A C12A . 1.678(2) y
O11A C11A . 1.220(2) y
N11A C11A . 1.376(3) y
N11A C12A . 1.377(3) y
N12A C12A . 1.303(3) y
S12B C12B . 1.679(2) y
O11B C11B . 1.220(3) y
N11B C11B . 1.382(3) y
N11B C12B . 1.374(3) y
N12B C12B . 1.295(3) y
C1A C6A . 1.377(3) ?
C1A C2A . 1.378(3) ?
C1A C11A . 1.491(3) ?
C2A C3A . 1.377(4) ?
C2A H2A . 0.94(3) ?
C3A C4A . 1.365(4) ?
C3A H3A . 0.90(3) ?
C4A C5A . 1.362(4) ?
C4A H4A . 0.98(3) ?
C5A C6A . 1.383(4) ?
C5A H5A . 0.91(2) ?
C6A H6A . 0.89(2) ?
N11A H11A . 0.791(19) ?
N12A H121 . 0.77(2) ?
N12A H122 . 0.93(3) ?
C1B C6B . 1.375(3) ?
C1B C2B . 1.387(3) ?
C1B C11B . 1.481(3) ?
C2B C3B . 1.384(3) ?
C2B H2B . 0.95(2) ?
C3B C4B . 1.356(4) ?
C3B H3B . 0.91(2) ?
C4B C5B . 1.379(3) ?
C4B H4B . 0.95(3) ?
C5B C6B . 1.378(3) ?
C5B H5B . 0.92(2) ?
C6B H6B . 0.91(2) ?
N11B H11B . 0.850(19) ?
N12B H123 . 0.83(3) ?
N12B H124 . 0.84(3) ?

loop_
_geom_hbond_atom_site_label_D
_geom_hbond_atom_site_label_H
_geom_hbond_atom_site_label_A
_geom_hbond_site_symmetry_A
_geom_hbond_distance_DH
_geom_hbond_distance_HA
_geom_hbond_distance_DA
_geom_hbond_angle_DHA
N11A H11A S12B . 0.791(19) 2.60(2) 3.391(2) 175.0(19)
N12A H121 O11A . 0.77(2) 2.06(2) 2.669(3) 136(2)
N11B H11B S12A . 0.850(19) 2.606(19) 3.442(2) 168.2(17)
N12B H124 O11B . 0.84(3) 1.92(3) 2.618(3) 140(3)
N12B H123 S12A 1_655 0.83(3) 2.49(3) 3.309(3) 170(2)
N12A H122 S12B 1_455 0.93(3) 2.55(3) 3.456(2) 167(2)

loop_
_geom_torsion_atom_site_label_1
_geom_torsion_atom_site_label_2
_geom_torsion_atom_site_label_3
_geom_torsion_atom_site_label_4
_geom_torsion
_geom_torsion_publ_flag
C6A C1A C11A O11A 135.1(2) y
C6B C1B C11B O11B 145.3(2) y
C6A C1A C2A C3A 2.6(4) ?
C11A C1A C2A C3A 179.4(2) ?
C1A C2A C3A C4A -1.5(4) ?
C2A C3A C4A C5A -0.6(5) ?
C3A C4A C5A C6A 1.6(5) ?
C2A C1A C6A C5A -1.7(4) ?
C11A C1A C6A C5A -178.3(2) ?
C4A C5A C6A C1A -0.4(4) ?
C2A C1A C11A O11A -41.6(3) ?
C6A C1A C11A N11A -43.9(3) ?
C2A C1A C11A N11A 139.4(2) ?
O11A C11A N11A C12A -4.0(4) ?
C1A C11A N11A C12A 175.1(2) ?
C11A N11A C12A N12A -4.7(3) ?
C11A N11A C12A S12A 177.85(18) ?
C6B C1B C2B C3B 0.8(4) ?
C11B C1B C2B C3B 177.9(2) ?
C1B C2B C3B C4B 0.2(4) ?
C2B C3B C4B C5B -1.0(4) ?
C3B C4B C5B C6B 0.9(4) ?
C2B C1B C6B C5B -0.9(3) ?
C11B C1B C6B C5B -177.8(2) ?
C4B C5B C6B C1B 0.0(4) ?
C2B C1B C11B O11B -31.7(4) ?
C6B C1B C11B N11B -35.1(3) ?
C2B C1B C11B N11B 147.9(2) ?
O11B C11B N11B C12B -2.9(4) ?
C1B C11B N11B C12B 177.4(2) ?
C11B N11B C12B N12B 1.8(4) ?
C11B N11B C12B S12B -178.20(19) ?
O11A C11A C12A S12A 173.4(2) ?
O11A C11A C12A N12A -7.5(2) ?
O11B C11B C12B S12B -179.7(2) ?
O11B C11B C12B N12B -0.9(2) ?

loop_
_cod_related_entry_id
_cod_related_entry_database
_cod_related_entry_code
1 ChemSpider 2017162
